data_2311065
loop_
_publ_author_name
'Bystroem, A.'
'Bystroem, A.M.'

_publ_section_title
;
 The crystal structure of hollandite, the related manganese oxide
 minerals, and alpha-Mn O2
;
_journal_name_full 'Acta Crystallographica (1,1948-23,1967)'
_journal_page_first 146
_journal_page_last 154
_journal_volume 3
_journal_year 1950
_chemical_formula_sum 'Al0.264 Ba0.47 Fe0.64 H1.414 K0.328 Mn6.952 Na0.11 O16 Pb0.112 Si0.016'
_chemical_name_systematic
;
Mn6.952 Fe0.64 Al0.264 Si0.016 Ba0.47 K0.328 Pb0.112 Na0.11 (O H)1.414 O14.586
;
_space_group_IT_number 87
_symmetry_space_group_name_Hall '-I 4'
_symmetry_space_group_name_H-M 'I 4/m'
_cell_angle_alpha 90
_cell_angle_beta 90
_cell_angle_gamma 90
_cell_formula_units_Z 1
_cell_length_a 9.8
_cell_length_b 9.8
_cell_length_c 2.86
_cell_volume 274.674
_citation_journal_id_ASTM ACCRA9
_cod_data_source_file Bystroem_ACCRA9_1950_1810.cif
_cod_data_source_block H1.414Al0.264Ba0.47Fe0.64K0.328Mn6.952Na0.11O16Pb0.112Si0.016
_cod_original_cell_volume 274.6744
_cod_original_formula_sum
;
H1.414 Al0.264 Ba0.47 Fe0.64 K0.328 Mn6.952 Na0.11 O16 Pb0.112 Si0.016
;
_cod_database_code 2311065

loop_
_symmetry_equiv_pos_as_xyz
x,y,z
-y,x,z
-x,-y,z
y,-x,z
-x,-y,-z
y,-x,-z
x,y,-z
-y,x,-z
x+1/2,y+1/2,z+1/2
-y+1/2,x+1/2,z+1/2
-x+1/2,-y+1/2,z+1/2
y+1/2,-x+1/2,z+1/2
-x+1/2,-y+1/2,-z+1/2
y+1/2,-x+1/2,-z+1/2
x+1/2,y+1/2,-z+1/2
-y+1/2,x+1/2,-z+1/2

loop_
_atom_site_label
_atom_site_type_symbol
_atom_site_fract_x
_atom_site_fract_y
_atom_site_fract_z
_atom_site_occupancy
_atom_site_U_iso_or_equiv
Si1 Si+4 0.348 0.167 0 0.002 0.0
Al1 Al+3 0.348 0.167 0 0.033 0.0
K1 K+1 0 0 0.5 0.164 0.0
Pb1 Pb+2 0 0 0.5 0.056 0.0
Mn1 Mn+4 0.348 0.167 0 0.809 0.0
Mn2 Mn+2 0.348 0.167 0 0.06 0.0
Ba1 Ba+2 0 0 0.5 0.235 0.0
Fe1 Fe+2 0.348 0.167 0 0.08 0.0
Na1 Na+1 0 0 0.5 0.055 0.0
O1 O-2 0.153 0.18 0 1 0.0
O2 O-2 0.542 0.167 0 1 0.0
